data_2003131
loop_
_publ_author_name
'Yang, Jae Ho'
'Choo, Woong Kil'
'Lee, Jin Ho'
'Lee, Chang Hee'

_publ_section_title
;
The Crystal Structure of B-site Ordered Complex Perovskite
SrYb~0.5~Nb~0.5~O~3~
;
_journal_issue 2
_journal_name_full 'Acta Crystallographica, Section B'
_journal_page_first 348
_journal_page_last 354
_journal_paper_doi 10.1107/S0108768198018333
_journal_volume 55
_journal_year 1999
_chemical_formula_sum 'Nb0.5 O3 Sr Yb0.5'
_space_group_IT_number 14
_symmetry_cell_setting monoclinic
_symmetry_space_group_name_Hall '-P 2yn'
_symmetry_space_group_name_H-M 'P 1 21/n 1'
_cell_angle_alpha 90.0
_cell_angle_beta 90.1262(11)
_cell_angle_gamma 90.0
_cell_formula_units_Z 2
_cell_length_a 5.79095(8)
_cell_length_b 5.82210(7)
_cell_length_c 8.20358(12)
_diffrn_ambient_temperature 295
_diffrn_measurement_device_type 'Rigaku Rotaflex'
_diffrn_radiation_probe x-ray
_diffrn_radiation_type 'Cu K\a'
_diffrn_radiation_wavelength 1.540562
_refine_ls_goodness_of_fit_all 3.28
_refine_ls_number_parameters 28
_cod_data_source_file sh0123.cif
_cod_data_source_block Xray
_cod_original_sg_symbol_H-M 'P 21/n'
_cod_database_code 2003131

loop_
_symmetry_equiv_pos_as_xyz
+x,+y,+z
-x+1/2,+y+1/2,-z+1/2
-x,-y,-z
+x-1/2,-y-1/2,+z-1/2

loop_
_atom_site_label
_atom_site_fract_x
_atom_site_fract_y
_atom_site_fract_z
_atom_site_U_iso_or_equiv
_atom_site_thermal_displace_type
_atom_site_occupancy
Sr(1) 0.006(2) 0.0271(3) 0.2511(7) 0.66(4) Uiso 1.0
Yb(2) 0.50000 0.00000 0.00000 0.32(4) Uiso 1.0
Nb(3) 0.00000 0.50000 0.00000 0.26(6) Uiso 1.0
O1(4) 0.19914 0.77266 0.03652 0.663 Uiso 1.0
O2(5) 0.27028 0.30088 -0.96467 0.663 Uiso 1.0
O3(6) 0.42994 0.01538 -0.26239 0.663 Uiso 1.0

loop_
_atom_type_symbol
Sr
Yb
Nb
O1
O2
O3
